data_4123572
loop_
_publ_author_name
'Xue, Dong-Xu'
'Belmabkhout, Youssef'
'Shekhah, Osama'
'Jiang, Hao'
'Adil, Karim'
'Cairns, Amy J.'
'Eddaoudi, Mohamed'

_publ_section_title
;
 Tunable Rare Earth fcu-MOF Platform: Access to Adsorption Kinetics Driven
 Gas/Vapor Separations via Pore Size Contraction.
;
_journal_issue 15
_journal_name_full 'Journal of the American Chemical Society'
_journal_page_first 5034
_journal_page_last 5040
_journal_paper_doi 10.1021/ja5131403
_journal_volume 137
_journal_year 2015
_chemical_formula_moiety ' C60 H24 Eu6 O38, 12(C) '
_chemical_formula_sum 'C72 H24 Eu6 O38'
_chemical_formula_weight 2408.73
_chemical_name_systematic
;
 ?
;
_space_group_IT_number 225
_symmetry_cell_setting cubic
_symmetry_space_group_name_Hall '-F 4 2 3'
_symmetry_space_group_name_H-M 'F m -3 m'
_atom_sites_solution_hydrogens geom
_atom_sites_solution_primary direct
_atom_sites_solution_secondary difmap
_audit_creation_method SHELXL-97
_cell_angle_alpha 90.00
_cell_angle_beta 90.00
_cell_angle_gamma 90.00
_cell_formula_units_Z 4
_cell_length_a 21.6883(4)
_cell_length_b 21.6883(4)
_cell_length_c 21.6883(4)
_cell_measurement_temperature 100(2)
_cell_volume 10201.8(3)
_computing_cell_refinement 'SAINT-Plus (Bruker, 2007)'
_computing_data_collection 'APEX2 (Bruker, 2007)'
_computing_data_reduction 'SAINT-Plus (Bruker, 2007)'
_computing_molecular_graphics 'DIAMOND (Brandenburg, 2009)'
_computing_publication_material 'SHELXTL (Sheldrick, 2008)'
_computing_structure_refinement 'SHELXTL (Sheldrick, 2008)'
_computing_structure_solution 'SHELXTL (Sheldrick, 2008)'
_diffrn_ambient_temperature 100(2)
_diffrn_measured_fraction_theta_full 0.973
_diffrn_measured_fraction_theta_max 0.973
_diffrn_measurement_device_type ' BRUKER ApexII X8'
_diffrn_measurement_method '\w scans'
_diffrn_radiation_monochromator mirror
_diffrn_radiation_source 'ImuS microsource'
_diffrn_radiation_type CuK\a
_diffrn_radiation_wavelength 1.54178
_diffrn_reflns_av_R_equivalents 0.0292
_diffrn_reflns_av_sigmaI/netI 0.0177
_diffrn_reflns_limit_h_max 19
_diffrn_reflns_limit_h_min -25
_diffrn_reflns_limit_k_max 19
_diffrn_reflns_limit_k_min -10
_diffrn_reflns_limit_l_max 23
_diffrn_reflns_limit_l_min -25
_diffrn_reflns_number 4133
_diffrn_reflns_theta_full 66.33
_diffrn_reflns_theta_max 66.33
_diffrn_reflns_theta_min 5.77
_exptl_absorpt_coefficient_mu 26.585
_exptl_absorpt_correction_T_max 0.7528
_exptl_absorpt_correction_T_min 0.5915
_exptl_absorpt_correction_type multi-scan
_exptl_absorpt_process_details
;
(SADABS; Sheldrick, 1996)
;
_exptl_crystal_colour colorless
_exptl_crystal_density_diffrn 1.568
_exptl_crystal_density_method 'not measured'
_exptl_crystal_description fragment
_exptl_crystal_F_000 4552
_exptl_crystal_size_max 0.05
_exptl_crystal_size_mid 0.05
_exptl_crystal_size_min 0.05
_platon_squeeze_details
;
 Refinement of F^2^ against ALL reflections.  The weighted R-factor wR and
 goodness of fit S are based on F^2^, conventional R-factors R are based
 on F, with F set to zero for negative F^2^. The threshold expression of
 F^2^ > 2sigma(F^2^) is used only for calculating R-factors(gt) etc. and is
 not relevant to the choice of reflections for refinement.  R-factors based
 on F^2^ are statistically about twice as large as those based on F, and R-
 factors based on ALL data will be even larger.
;
_refine_diff_density_max 1.110
_refine_diff_density_min -1.218
_refine_diff_density_rms 0.176
_refine_ls_extinction_method none
_refine_ls_goodness_of_fit_ref 1.121
_refine_ls_hydrogen_treatment constr
_refine_ls_matrix_type full
_refine_ls_number_parameters 31
_refine_ls_number_reflns 498
_refine_ls_number_restraints 3
_refine_ls_restrained_S_all 1.121
_refine_ls_R_factor_all 0.0521
_refine_ls_R_factor_gt 0.0514
_refine_ls_shift/su_max 0.000
_refine_ls_shift/su_mean 0.000
_refine_ls_structure_factor_coef Fsqd
_refine_ls_weighting_details 'calc w=1/[\s^2^(Fo^2^)+(0.0634P)^2^+584.6675P] where P=(Fo^2^+2Fc^2^)/3'
_refine_ls_weighting_scheme calc
_refine_ls_wR_factor_gt 0.1328
_refine_ls_wR_factor_ref 0.1335
_reflns_number_gt 492
_reflns_number_total 498
_reflns_threshold_expression >2sigma(I)
_cod_data_source_file ja5131403_si_003.cif
_cod_data_source_block FCU_MOF_EU_1.4_Naphatelene_KAUST_(Pr._Eddaoudi)
_cod_depositor_comments 'Adding full bibliography for 4123571--4123573.cif.'
_cod_original_cell_volume 10201.8(6)
_cod_original_sg_symbol_Hall '    -F 4 2 3 '
_cod_original_sg_symbol_H-M Fm-3m
_cod_database_code 4123572

loop_
_symmetry_equiv_pos_as_xyz
'x, y, z'
'-x, -y, z'
'-x, y, -z'
'x, -y, -z'
'z, x, y'
'z, -x, -y'
'-z, -x, y'
'-z, x, -y'
'y, z, x'
'-y, z, -x'
'y, -z, -x'
'-y, -z, x'
'y, x, -z'
'-y, -x, -z'
'y, -x, z'
'-y, x, z'
'x, z, -y'
'-x, z, y'
'-x, -z, -y'
'x, -z, y'
'z, y, -x'
'z, -y, x'
'-z, y, x'
'-z, -y, -x'
'x, y+1/2, z+1/2'
'-x, -y+1/2, z+1/2'
'-x, y+1/2, -z+1/2'
'x, -y+1/2, -z+1/2'
'z, x+1/2, y+1/2'
'z, -x+1/2, -y+1/2'
'-z, -x+1/2, y+1/2'
'-z, x+1/2, -y+1/2'
'y, z+1/2, x+1/2'
'-y, z+1/2, -x+1/2'
'y, -z+1/2, -x+1/2'
'-y, -z+1/2, x+1/2'
'y, x+1/2, -z+1/2'
'-y, -x+1/2, -z+1/2'
'y, -x+1/2, z+1/2'
'-y, x+1/2, z+1/2'
'x, z+1/2, -y+1/2'
'-x, z+1/2, y+1/2'
'-x, -z+1/2, -y+1/2'
'x, -z+1/2, y+1/2'
'z, y+1/2, -x+1/2'
'z, -y+1/2, x+1/2'
'-z, y+1/2, x+1/2'
'-z, -y+1/2, -x+1/2'
'x+1/2, y, z+1/2'
'-x+1/2, -y, z+1/2'
'-x+1/2, y, -z+1/2'
'x+1/2, -y, -z+1/2'
'z+1/2, x, y+1/2'
'z+1/2, -x, -y+1/2'
'-z+1/2, -x, y+1/2'
'-z+1/2, x, -y+1/2'
'y+1/2, z, x+1/2'
'-y+1/2, z, -x+1/2'
'y+1/2, -z, -x+1/2'
'-y+1/2, -z, x+1/2'
'y+1/2, x, -z+1/2'
'-y+1/2, -x, -z+1/2'
'y+1/2, -x, z+1/2'
'-y+1/2, x, z+1/2'
'x+1/2, z, -y+1/2'
'-x+1/2, z, y+1/2'
'-x+1/2, -z, -y+1/2'
'x+1/2, -z, y+1/2'
'z+1/2, y, -x+1/2'
'z+1/2, -y, x+1/2'
'-z+1/2, y, x+1/2'
'-z+1/2, -y, -x+1/2'
'x+1/2, y+1/2, z'
'-x+1/2, -y+1/2, z'
'-x+1/2, y+1/2, -z'
'x+1/2, -y+1/2, -z'
'z+1/2, x+1/2, y'
'z+1/2, -x+1/2, -y'
'-z+1/2, -x+1/2, y'
'-z+1/2, x+1/2, -y'
'y+1/2, z+1/2, x'
'-y+1/2, z+1/2, -x'
'y+1/2, -z+1/2, -x'
'-y+1/2, -z+1/2, x'
'y+1/2, x+1/2, -z'
'-y+1/2, -x+1/2, -z'
'y+1/2, -x+1/2, z'
'-y+1/2, x+1/2, z'
'x+1/2, z+1/2, -y'
'-x+1/2, z+1/2, y'
'-x+1/2, -z+1/2, -y'
'x+1/2, -z+1/2, y'
'z+1/2, y+1/2, -x'
'z+1/2, -y+1/2, x'
'-z+1/2, y+1/2, x'
'-z+1/2, -y+1/2, -x'
'-x, -y, -z'
'x, y, -z'
'x, -y, z'
'-x, y, z'
'-z, -x, -y'
'-z, x, y'
'z, x, -y'
'z, -x, y'
'-y, -z, -x'
'y, -z, x'
'-y, z, x'
'y, z, -x'
'-y, -x, z'
'y, x, z'
'-y, x, -z'
'y, -x, -z'
'-x, -z, y'
'x, -z, -y'
'x, z, y'
'-x, z, -y'
'-z, -y, x'
'-z, y, -x'
'z, -y, -x'
'z, y, x'
'-x, -y+1/2, -z+1/2'
'x, y+1/2, -z+1/2'
'x, -y+1/2, z+1/2'
'-x, y+1/2, z+1/2'
'-z, -x+1/2, -y+1/2'
'-z, x+1/2, y+1/2'
'z, x+1/2, -y+1/2'
'z, -x+1/2, y+1/2'
'-y, -z+1/2, -x+1/2'
'y, -z+1/2, x+1/2'
'-y, z+1/2, x+1/2'
'y, z+1/2, -x+1/2'
'-y, -x+1/2, z+1/2'
'y, x+1/2, z+1/2'
'-y, x+1/2, -z+1/2'
'y, -x+1/2, -z+1/2'
'-x, -z+1/2, y+1/2'
'x, -z+1/2, -y+1/2'
'x, z+1/2, y+1/2'
'-x, z+1/2, -y+1/2'
'-z, -y+1/2, x+1/2'
'-z, y+1/2, -x+1/2'
'z, -y+1/2, -x+1/2'
'z, y+1/2, x+1/2'
'-x+1/2, -y, -z+1/2'
'x+1/2, y, -z+1/2'
'x+1/2, -y, z+1/2'
'-x+1/2, y, z+1/2'
'-z+1/2, -x, -y+1/2'
'-z+1/2, x, y+1/2'
'z+1/2, x, -y+1/2'
'z+1/2, -x, y+1/2'
'-y+1/2, -z, -x+1/2'
'y+1/2, -z, x+1/2'
'-y+1/2, z, x+1/2'
'y+1/2, z, -x+1/2'
'-y+1/2, -x, z+1/2'
'y+1/2, x, z+1/2'
'-y+1/2, x, -z+1/2'
'y+1/2, -x, -z+1/2'
'-x+1/2, -z, y+1/2'
'x+1/2, -z, -y+1/2'
'x+1/2, z, y+1/2'
'-x+1/2, z, -y+1/2'
'-z+1/2, -y, x+1/2'
'-z+1/2, y, -x+1/2'
'z+1/2, -y, -x+1/2'
'z+1/2, y, x+1/2'
'-x+1/2, -y+1/2, -z'
'x+1/2, y+1/2, -z'
'x+1/2, -y+1/2, z'
'-x+1/2, y+1/2, z'
'-z+1/2, -x+1/2, -y'
'-z+1/2, x+1/2, y'
'z+1/2, x+1/2, -y'
'z+1/2, -x+1/2, y'
'-y+1/2, -z+1/2, -x'
'y+1/2, -z+1/2, x'
'-y+1/2, z+1/2, x'
'y+1/2, z+1/2, -x'
'-y+1/2, -x+1/2, z'
'y+1/2, x+1/2, z'
'-y+1/2, x+1/2, -z'
'y+1/2, -x+1/2, -z'
'-x+1/2, -z+1/2, y'
'x+1/2, -z+1/2, -y'
'x+1/2, z+1/2, y'
'-x+1/2, z+1/2, -y'
'-z+1/2, -y+1/2, x'
'-z+1/2, y+1/2, -x'
'z+1/2, -y+1/2, -x'
'z+1/2, y+1/2, x'

loop_
_atom_site_label
_atom_site_type_symbol
_atom_site_fract_x
_atom_site_fract_y
_atom_site_fract_z
_atom_site_U_iso_or_equiv
_atom_site_adp_type
_atom_site_occupancy
_atom_site_symmetry_multiplicity
_atom_site_calc_flag
_atom_site_refinement_flags
_atom_site_disorder_assembly
_atom_site_disorder_group
Eu Eu 0.5000 0.0000 0.12873(4) 0.0101(4) Uani 1 8 d S . .
O2 O 0.5592(2) -0.0592(2) 0.0592(2) 0.0200 Uiso 1 6 d S . .
O1 O 0.5000 -0.0997(3) 0.1739(3) 0.0293(16) Uani 1 2 d S . .
O3 O 0.5000 0.0000 0.255(2) 0.072(4) Uiso 1 8 d S . .
C1 C 0.5000 -0.1545(5) 0.1545(5) 0.036(4) Uani 1 4 d S . .
C2 C 0.5000 -0.2037(7) 0.2037(7) 0.059(5) Uiso 1 4 d SD . .
H2 H 0.4727 -0.2027 0.2367 -0.01(4) Uiso 0.25 1 calc PR A .
C3 C 0.5472(13) -0.2549(15) 0.1962(13) 0.103(9) Uiso 0.50 1 d PD A -1
C4 C 0.6047(15) -0.252(2) 0.1610(19) 0.092(16) Uiso 0.25 1 d PD A -1
H4 H 0.6106 -0.2151 0.1398 0.111 Uiso 0.25 1 calc PR A -1
C5 C 0.6537(14) -0.2962(19) 0.1537(14) 0.126(18) Uiso 0.50 2 d SPD . .

loop_
_atom_site_aniso_label
_atom_site_aniso_U_11
_atom_site_aniso_U_22
_atom_site_aniso_U_33
_atom_site_aniso_U_23
_atom_site_aniso_U_13
_atom_site_aniso_U_12
Eu 0.0105(4) 0.0105(4) 0.0093(5) 0.000 0.000 0.000
O1 0.037(4) 0.025(4) 0.026(4) 0.016(3) 0.000 0.000
C1 0.038(9) 0.035(6) 0.035(6) 0.016(8) 0.000 0.000

loop_
_atom_type_symbol
_atom_type_description
_atom_type_scat_dispersion_real
_atom_type_scat_dispersion_imag
_atom_type_scat_source
C C 0.0181 0.0091 'International Tables Vol C Tables 4.2.6.8 and 6.1.1.4'
H H 0.0000 0.0000 'International Tables Vol C Tables 4.2.6.8 and 6.1.1.4'
O O 0.0492 0.0322 'International Tables Vol C Tables 4.2.6.8 and 6.1.1.4'
Eu Eu -8.9294 11.1857 'International Tables Vol C Tables 4.2.6.8 and 6.1.1.4'

loop_
_geom_angle_atom_site_label_1
_geom_angle_atom_site_label_2
_geom_angle_atom_site_label_3
_geom_angle
_geom_angle_site_symmetry_1
_geom_angle_site_symmetry_3
O2 Eu O2 65.9(2) 100_655 .
O2 Eu O2 65.9(2) 100_655 2_655
O2 Eu O2 100.5(4) . 2_655
O2 Eu O2 100.5(4) 100_655 99
O2 Eu O2 65.9(2) . 99
O2 Eu O2 65.9(2) 2_655 99
O2 Eu O1 139.40(10) 100_655 181
O2 Eu O1 76.62(19) . 181
O2 Eu O1 139.40(10) 2_655 181
O2 Eu O1 76.62(19) 99 181
O2 Eu O1 76.62(19) 100_655 182_545
O2 Eu O1 139.40(10) . 182_545
O2 Eu O1 76.62(19) 2_655 182_545
O2 Eu O1 139.40(10) 99 182_545
O1 Eu O1 131.2(3) 181 182_545
O2 Eu O1 139.40(10) 100_655 2_655
O2 Eu O1 139.40(10) . 2_655
O2 Eu O1 76.62(19) 2_655 2_655
O2 Eu O1 76.62(19) 99 2_655
O1 Eu O1 80.18(13) 181 2_655
O1 Eu O1 80.18(13) 182_545 2_655
O2 Eu O1 76.62(19) 100_655 .
O2 Eu O1 76.62(19) . .
O2 Eu O1 139.40(10) 2_655 .
O2 Eu O1 139.40(10) 99 .
O1 Eu O1 80.18(13) 181 .
O1 Eu O1 80.18(13) 182_545 .
O1 Eu O1 131.2(3) 2_655 .
O2 Eu O3 129.73(18) 100_655 .
O2 Eu O3 129.73(18) . .
O2 Eu O3 129.73(18) 2_655 .
O2 Eu O3 129.73(18) 99 .
O1 Eu O3 65.61(17) 181 .
O1 Eu O3 65.61(17) 182_545 .
O1 Eu O3 65.61(17) 2_655 .
O1 Eu O3 65.61(17) . .
O2 Eu Eu 33.23(7) 100_655 153
O2 Eu Eu 33.23(7) . 153
O2 Eu Eu 86.14(16) 2_655 153
O2 Eu Eu 86.14(16) 99 153
O1 Eu Eu 106.98(11) 181 153
O1 Eu Eu 106.98(11) 182_545 153
O1 Eu Eu 159.39(17) 2_655 153
O1 Eu Eu 69.39(17) . 153
O3 Eu Eu 135.000(1) . 153
O2 Eu Eu 33.23(7) 100_655 173
O2 Eu Eu 86.14(16) . 173
O2 Eu Eu 33.23(7) 2_655 173
O2 Eu Eu 86.14(16) 99 173
O1 Eu Eu 159.39(17) 181 173
O1 Eu Eu 69.39(17) 182_545 173
O1 Eu Eu 106.98(11) 2_655 173
O1 Eu Eu 106.98(11) . 173
O3 Eu Eu 135.000(1) . 173
Eu Eu Eu 60.0 153 173
O2 Eu Eu 86.14(16) 100_655 57_554
O2 Eu Eu 86.14(16) . 57_554
O2 Eu Eu 33.23(7) 2_655 57_554
O2 Eu Eu 33.23(7) 99 57_554
O1 Eu Eu 106.98(11) 181 57_554
O1 Eu Eu 106.98(11) 182_545 57_554
O1 Eu Eu 69.39(17) 2_655 57_554
O1 Eu Eu 159.39(17) . 57_554
O3 Eu Eu 135.000(1) . 57_554
Eu Eu Eu 90.0 153 57_554
Eu Eu Eu 60.0 173 57_554
Eu O2 Eu 113.54(15) 153 .
Eu O2 Eu 113.54(15) 153 77_545
Eu O2 Eu 113.54(15) . 77_545
C1 O1 Eu 136.1(7) . .
O1 C1 O1 129.1(14) . 114
O1 C1 C2 115.5(7) . .
O1 C1 C2 115.5(7) 114 .
C1 C2 C3 116.2(14) . 100_655
C1 C2 C3 116.2(14) . 114
C3 C2 C3 128(3) 100_655 114
C1 C2 C3 116.2(14) . 19_655
C3 C2 C3 73(2) 100_655 19_655
C3 C2 C3 85(2) 114 19_655
C1 C2 C3 116.2(14) . .
C3 C2 C3 85(2) 100_655 .
C3 C2 C3 73(2) 114 .
C3 C2 C3 128(3) 19_655 .
C4 C3 C2 127(3) . .
C5 C4 C3 131(3) . .
C4 C5 C4 74(3) . 168_554
C4 C5 C5 113.2(16) . 53_545
C4 C5 C5 173.1(16) 168_554 53_545
C4 C5 C5 173.1(16) . 33_644
C4 C5 C5 113.2(16) 168_554 33_644
C5 C5 C5 60.000(6) 53_545 33_644

loop_
_geom_bond_atom_site_label_1
_geom_bond_atom_site_label_2
_geom_bond_distance
_geom_bond_site_symmetry_2
Eu O2 2.360(2) 100_655
Eu O2 2.360(2) .
Eu O2 2.360(2) 2_655
Eu O2 2.360(2) 99
Eu O1 2.375(6) 181
Eu O1 2.375(6) 182_545
Eu O1 2.375(6) 2_655
Eu O1 2.375(6) .
Eu O3 2.73(4) .
Eu Eu 3.9483(13) 153
Eu Eu 3.9483(13) 173
Eu Eu 3.9483(13) 57_554
O2 Eu 2.360(2) 153
O2 Eu 2.360(2) 77_545
O1 C1 1.261(9) .
C1 O1 1.261(9) 114
C1 C2 1.51(3) .
C2 C3 1.52(3) 100_655
C2 C3 1.52(3) 114
C2 C3 1.52(3) 19_655
C2 C3 1.52(3) .
C3 C4 1.464(19) .
C4 C5 1.44(2) .
C5 C4 1.44(2) 168_554
C5 C5 1.54(7) 53_545
C5 C5 1.54(7) 33_644

loop_
_platon_squeeze_void_nr
_platon_squeeze_void_average_x
_platon_squeeze_void_average_y
_platon_squeeze_void_average_z
_platon_squeeze_void_volume
_platon_squeeze_void_count_electrons
_platon_squeeze_void_content
1 0.000 0.000 0.000 593 265 ' '
2 0.000 0.500 0.500 593 265 ' '
3 0.500 0.000 0.500 593 265 ' '
4 0.500 0.500 0.000 593 265 ' '
